data_1524367
loop_
_publ_author_name
'Fjellvag, H.'
'Andresen, A.F.'

_publ_section_title
;
 On the crystal structure and magnetic properties of Mn Ni Ge
;
_journal_name_full 'Journal of Magnetism and Magnetic Materials'
_journal_page_first 291
_journal_page_last 297
_journal_volume 50
_journal_year 1985
_chemical_formula_sum 'Ge Mn0.5 Ni'
_chemical_name_systematic 'Ge Mn Ni'
_space_group_IT_number 62
_symmetry_space_group_name_Hall '-P 2c 2n'
_symmetry_space_group_name_H-M 'P n a m'
_cell_angle_alpha 90
_cell_angle_beta 90
_cell_angle_gamma 90
_cell_formula_units_Z 8
_cell_length_a 5.505
_cell_length_b 4.0876
_cell_length_c 7.0799
_cell_volume 159.314
_citation_journal_id_ASTM JMMMDC
_cod_data_source_file Fjellvag_JMMMDC_1985_47.cif
_cod_data_source_block Ge1Mn0.5Ni1
_cod_original_cell_volume 159.3136
_cod_original_sg_symbol_Hall '-P 2ac 2n (-x,z,y)'
_cod_original_formula_sum 'Ge1 Mn0.5 Ni1'
_cod_database_code 1524367

loop_
_symmetry_equiv_pos_as_xyz
x,y,z
-x+1/2,y+1/2,-z
x+1/2,-y+1/2,-z+1/2
-x,-y,z+1/2
-x,-y,-z
x-1/2,-y-1/2,z
-x-1/2,y-1/2,z-1/2
x,y,-z-1/2

loop_
_atom_site_label
_atom_site_type_symbol
_atom_site_fract_x
_atom_site_fract_y
_atom_site_fract_z
_atom_site_occupancy
_atom_site_U_iso_or_equiv
Ge1 Ge 0.75 0 0.5833 1 0.0
Ni1 Ni 0.25 0 0.5833 1 0.0
Mn1 Mn 0 0 0.25 1 0.0
